data_4517650
loop_
_publ_author_name
'Matveevskaya, Vladislava V.'
'Pavlov, Dmitry I.'
'Sukhikh, Taisiya S.'
'Gushchin, Artem L.'
'Ivanov, Alexander Yu'
'Tennikova, Tatiana B.'
'Sharoyko, Vladimir V.'
'Baykov, Sergey V.'
'Benassi, Enrico'
'Potapov, Andrei S.'

_publ_section_title
;
 Arene-Ruthenium(II) Complexes Containing
 11<i>H</i>-Indeno[1,2-<i>b</i>]quinoxalin-11-one Derivatives and
 Tryptanthrin-6-oxime: Synthesis, Characterization, Cytotoxicity, and
 Catalytic Transfer Hydrogenation of Aryl Ketones.
;
_journal_issue 19
_journal_name_full 'ACS omega'
_journal_page_first 11167
_journal_page_last 11179
_journal_paper_doi 10.1021/acsomega.0c01204
_journal_volume 5
_journal_year 2020
_chemical_formula_moiety 'C24 H21 Cl N4 O Ru, 0.5(C3 H7 N O)'
_chemical_formula_sum 'C25.5 H24.5 Cl N4.5 O1.5 Ru'
_chemical_formula_weight 554.51
_space_group_crystal_system monoclinic
_space_group_IT_number 14
_space_group_name_Hall '-P 2ybc'
_space_group_name_H-M_alt 'P 1 21/c 1'
_atom_sites_solution_hydrogens geom
_atom_sites_solution_primary dual
_audit_creation_date 2019-10-11
_audit_creation_method
;
Olex2 1.2
(compiled 2018.05.29 svn.r3508 for OlexSys, GUI svn.r5506)
;
_cell_angle_alpha 90
_cell_angle_beta 97.453(4)
_cell_angle_gamma 90
_cell_formula_units_Z 4
_cell_length_a 18.414(2)
_cell_length_b 16.071(2)
_cell_length_c 7.6248(11)
_cell_measurement_reflns_used 9998
_cell_measurement_temperature 150(2)
_cell_measurement_theta_max 28.72
_cell_measurement_theta_min 2.23
_cell_volume 2237.4(5)
_computing_molecular_graphics 'Olex2 (Dolomanov et al., 2009)'
_computing_publication_material 'Olex2 (Dolomanov et al., 2009)'
_computing_structure_refinement 'ShelXL (Sheldrick, 2015)'
_computing_structure_solution 'ShelXT (Sheldrick, 2015)'
_diffrn_ambient_temperature 150(2)
_diffrn_measured_fraction_theta_full 0.999
_diffrn_measured_fraction_theta_max 0.979
_diffrn_measurement_device_type 'Bruker APEX-II CCD'
_diffrn_measurement_method '\f and \w scans'
_diffrn_radiation_type MoK\a
_diffrn_radiation_wavelength 0.71073
_diffrn_reflns_av_R_equivalents 0.0336
_diffrn_reflns_av_unetI/netI 0.0442
_diffrn_reflns_Laue_measured_fraction_full 0.999
_diffrn_reflns_Laue_measured_fraction_max 0.979
_diffrn_reflns_limit_h_max 24
_diffrn_reflns_limit_h_min -23
_diffrn_reflns_limit_k_max 21
_diffrn_reflns_limit_k_min -21
_diffrn_reflns_limit_l_max 10
_diffrn_reflns_limit_l_min -7
_diffrn_reflns_number 15991
_diffrn_reflns_point_group_measured_fraction_full 0.999
_diffrn_reflns_point_group_measured_fraction_max 0.979
_diffrn_reflns_theta_full 25.242
_diffrn_reflns_theta_max 28.730
_diffrn_reflns_theta_min 1.688
_diffrn_standards_number 0
_exptl_absorpt_coefficient_mu 0.852
_exptl_absorpt_correction_T_max 0.7458
_exptl_absorpt_correction_T_min 0.6343
_exptl_absorpt_correction_type multi-scan
_exptl_absorpt_process_details
'SADABS-2012/1 (Bruker,2012) was used for absorption correction. wR2(int) was 0.0940 before and 0.0603 after correction. The Ratio of minimum to maximum transmission is 0.8505. The \l/2 correction factor is 0.0015.'
_exptl_crystal_colour red
_exptl_crystal_colour_primary red
_exptl_crystal_density_diffrn 1.646
_exptl_crystal_description plate
_exptl_crystal_F_000 1128
_exptl_crystal_size_max 0.33
_exptl_crystal_size_mid 0.17
_exptl_crystal_size_min 0.05
_refine_diff_density_max 0.510
_refine_diff_density_min -0.783
_refine_diff_density_rms 0.088
_refine_ls_extinction_method none
_refine_ls_goodness_of_fit_ref 1.023
_refine_ls_hydrogen_treatment constr
_refine_ls_matrix_type full
_refine_ls_number_parameters 330
_refine_ls_number_reflns 5678
_refine_ls_number_restraints 12
_refine_ls_restrained_S_all 1.022
_refine_ls_R_factor_all 0.0424
_refine_ls_R_factor_gt 0.0296
_refine_ls_shift/su_max 0.002
_refine_ls_shift/su_mean 0.000
_refine_ls_structure_factor_coef Fsqd
_refine_ls_weighting_details 'w=1/[\s^2^(Fo^2^)+(0.0215P)^2^+1.3161P] where P=(Fo^2^+2Fc^2^)/3'
_refine_ls_weighting_scheme calc
_refine_ls_wR_factor_gt 0.0597
_refine_ls_wR_factor_ref 0.0639
_reflns_Friedel_coverage 0.000
_reflns_number_gt 4632
_reflns_number_total 5678
_reflns_threshold_expression 'I > 2\s(I)'
_cod_data_source_file ao0c01204_si_005.cif
_cod_data_source_block pot_rid_23_1
_cod_depositor_comments 'Adding full bibliography for 4517647--4517650.cif.'
_cod_original_formula_sum 'C25.50 H24.50 Cl N4.50 O1.50 Ru'
_cod_database_code 4517650
_shelx_shelxl_version_number 2017/1
_shelx_space_group_comment
;
The symmetry employed for this shelxl refinement is uniquely defined
by the following loop, which should always be used as a source of
symmetry information in preference to the above space-group names.
They are only intended as comments.
;
_olex2_refinement_description
;
1. Fixed Uiso
 At 1.2 times of:
  All C(H) groups
 At 1.5 times of:
  All C(H,H,H) groups
2. Uiso/Uaniso restraints and constraints
N1S \\sim C2S \\sim C3S: within 2A with sigma of 0.04 and sigma for terminal
atoms of 0.08
3. Others
 Fixed Sof: O1S(0.5) N1S(0.5) C1S(0.5) H1S(0.5) C2S(0.5) H2SA(0.5) H2SB(0.5)
 H2SC(0.5) C3S(0.5) H3SA(0.5) H3SB(0.5) H3SC(0.5)
4.a Ternary CH refined with riding coordinates:
 C21(H21)
4.b Aromatic/amide H refined with riding coordinates:
 C5(H5), C6(H6), C7(H7), C8(H8), C12(H12), C13(H13), C14(H14), C16(H16),
 C17(H17), C19(H19), C20(H20), C1S(H1S)
4.c Idealised Me refined as rotating group:
 C22(H22A,H22B,H22C), C23(H23A,H23B,H23C), C24(H24A,H24B,H24C), C2S(H2SA,H2SB,
 H2SC), C3S(H3SA,H3SB,H3SC)
;
_olex2_submission_special_instructions 'No special instructions were received'

loop_
_space_group_symop_operation_xyz
'x, y, z'
'-x, y+1/2, -z+1/2'
'-x, -y, -z'
'x, -y-1/2, z-1/2'

loop_
_atom_site_label
_atom_site_type_symbol
_atom_site_fract_x
_atom_site_fract_y
_atom_site_fract_z
_atom_site_U_iso_or_equiv
_atom_site_adp_type
_atom_site_occupancy
_atom_site_site_symmetry_order
_atom_site_calc_flag
_atom_site_refinement_flags_posn
_atom_site_refinement_flags_adp
_atom_site_refinement_flags_occupancy
_atom_site_disorder_assembly
_atom_site_disorder_group
Ru1 Ru 0.13558(2) 0.56269(2) 0.70101(2) 0.01157(5) Uani 1 1 d . . . . .
Cl1 Cl 0.12066(3) 0.61087(3) 0.40012(7) 0.01899(12) Uani 1 1 d . . . . .
O1 O 0.12729(8) 0.38871(10) 0.5545(2) 0.0229(4) Uani 1 1 d . . . . .
N1 N 0.16900(9) 0.44997(11) 0.5994(2) 0.0154(4) Uani 1 1 d . . . . .
N2 N 0.24819(9) 0.58796(11) 0.6912(2) 0.0156(4) Uani 1 1 d . . . . .
N3 N 0.40046(10) 0.57493(12) 0.6378(3) 0.0221(4) Uani 1 1 d . . . . .
N4 N 0.41787(11) 0.71109(14) 0.7328(3) 0.0320(5) Uani 1 1 d . . . . .
C1 C 0.24022(11) 0.44735(14) 0.5831(3) 0.0167(4) Uani 1 1 d . . . . .
C2 C 0.27836(11) 0.52118(14) 0.6309(3) 0.0168(4) Uani 1 1 d . . . . .
C3 C 0.35354(11) 0.51395(15) 0.6033(3) 0.0185(5) Uani 1 1 d . . . . .
C4 C 0.36138(12) 0.42908(14) 0.5343(3) 0.0199(5) Uani 1 1 d . . . . .
C5 C 0.42167(13) 0.38842(16) 0.4813(3) 0.0259(5) Uani 1 1 d . . . . .
H5 H 0.466887 0.414791 0.487588 0.031 Uiso 1 1 calc R . . . .
C6 C 0.41252(13) 0.30771(17) 0.4189(3) 0.0307(6) Uani 1 1 d . . . . .
H6 H 0.452168 0.279809 0.382312 0.037 Uiso 1 1 calc R . . . .
C7 C 0.34532(13) 0.26751(16) 0.4098(3) 0.0273(5) Uani 1 1 d . . . . .
H7 H 0.341028 0.212991 0.368863 0.033 Uiso 1 1 calc R . . . .
C8 C 0.28440(13) 0.30733(15) 0.4609(3) 0.0219(5) Uani 1 1 d . . . . .
H8 H 0.239468 0.280260 0.453510 0.026 Uiso 1 1 calc R . . . .
C9 C 0.29220(11) 0.38860(14) 0.5231(3) 0.0175(5) Uani 1 1 d . . . . .
C10 C 0.29484(12) 0.65513(14) 0.7210(3) 0.0186(5) Uani 1 1 d . . . . .
C11 C 0.37058(12) 0.64650(15) 0.6984(3) 0.0215(5) Uani 1 1 d . . . . .
C12 C 0.39180(15) 0.78285(17) 0.7802(4) 0.0351(7) Uani 1 1 d . . . . .
H12 H 0.424633 0.826503 0.805725 0.042 Uiso 1 1 calc R . . . .
C13 C 0.31790(13) 0.79764(16) 0.7946(3) 0.0284(6) Uani 1 1 d . . . . .
H13 H 0.302097 0.850405 0.822519 0.034 Uiso 1 1 calc R . . . .
C14 C 0.26929(13) 0.73305(14) 0.7669(3) 0.0217(5) Uani 1 1 d . . . . .
H14 H 0.220093 0.740872 0.778473 0.026 Uiso 1 1 calc R . . . .
C15 C 0.11835(11) 0.51042(14) 0.9608(3) 0.0158(4) Uani 1 1 d . . . . .
C16 C 0.05630(11) 0.49427(14) 0.8320(3) 0.0166(5) Uani 1 1 d . . . . .
H16 H 0.040086 0.439727 0.814605 0.020 Uiso 1 1 calc R . . . .
C17 C 0.01903(11) 0.55777(14) 0.7310(3) 0.0170(4) Uani 1 1 d . . . . .
H17 H -0.019943 0.544647 0.645318 0.020 Uiso 1 1 calc R . . . .
C18 C 0.04089(11) 0.64299(14) 0.7597(3) 0.0159(4) Uani 1 1 d . . . . .
C19 C 0.10155(11) 0.66026(14) 0.8854(3) 0.0168(4) Uani 1 1 d . . . . .
H19 H 0.116115 0.715078 0.907607 0.020 Uiso 1 1 calc R . . . .
C20 C 0.14097(12) 0.59430(14) 0.9792(3) 0.0173(5) Uani 1 1 d . . . . .
H20 H 0.183145 0.606911 1.055441 0.021 Uiso 1 1 calc R . . . .
C21 C 0.16000(12) 0.44288(15) 1.0734(3) 0.0212(5) Uani 1 1 d . . . . .
H21 H 0.151299 0.452653 1.195810 0.025 Uiso 1 1 calc R . . . .
C22 C 0.13238(14) 0.35558(15) 1.0247(4) 0.0284(6) Uani 1 1 d . . . . .
H22A H 0.080435 0.353254 1.027295 0.043 Uiso 1 1 calc GR . . . .
H22B H 0.156284 0.316392 1.108020 0.043 Uiso 1 1 calc GR . . . .
H22C H 0.142989 0.342039 0.908058 0.043 Uiso 1 1 calc GR . . . .
C23 C 0.24279(13) 0.44801(17) 1.0710(4) 0.0317(6) Uani 1 1 d . . . . .
H23A H 0.253634 0.439588 0.952441 0.047 Uiso 1 1 calc GR . . . .
H23B H 0.266633 0.405831 1.146884 0.047 Uiso 1 1 calc GR . . . .
H23C H 0.260061 0.501836 1.112001 0.047 Uiso 1 1 calc GR . . . .
C24 C 0.00178(12) 0.71131(14) 0.6528(3) 0.0214(5) Uani 1 1 d . . . . .
H24A H 0.029468 0.761890 0.671085 0.032 Uiso 1 1 calc GR . . . .
H24B H -0.045771 0.719211 0.688962 0.032 Uiso 1 1 calc GR . . . .
H24C H -0.003463 0.696702 0.529714 0.032 Uiso 1 1 calc GR . . . .
O1S O 0.4055(3) 0.9560(4) 0.6464(11) 0.097(2) Uani 0.5 1 d . . P A -1
N1S N 0.5078(18) 0.997(3) 0.511(6) 0.029(3) Uani 0.5 1 d . U P A -1
C1S C 0.4384(4) 1.0087(5) 0.5775(11) 0.0563(19) Uani 0.5 1 d . . P A -1
H1S H 0.417476 1.061379 0.566113 0.068 Uiso 0.5 1 calc R . P A -1
C2S C 0.5366(4) 1.0567(4) 0.4185(10) 0.0551(18) Uani 0.5 1 d . U P A -1
H2SA H 0.587648 1.062904 0.461225 0.083 Uiso 0.5 1 calc GR . P A -1
H2SB H 0.511718 1.108375 0.432404 0.083 Uiso 0.5 1 calc GR . P A -1
H2SC H 0.530951 1.041643 0.295713 0.083 Uiso 0.5 1 calc GR . P A -1
C3S C 0.5354(3) 0.9122(3) 0.5103(8) 0.0393(14) Uani 0.5 1 d . U P A -1
H3SA H 0.503443 0.879351 0.428100 0.059 Uiso 0.5 1 calc GR . P A -1
H3SB H 0.537111 0.888889 0.626710 0.059 Uiso 0.5 1 calc GR . P A -1
H3SC H 0.583684 0.912358 0.475812 0.059 Uiso 0.5 1 calc GR . P A -1

loop_
_atom_site_aniso_label
_atom_site_aniso_U_11
_atom_site_aniso_U_22
_atom_site_aniso_U_33
_atom_site_aniso_U_23
_atom_site_aniso_U_13
_atom_site_aniso_U_12
Ru1 0.01073(8) 0.01268(8) 0.01160(9) -0.00057(7) 0.00255(6) -0.00080(7)
Cl1 0.0241(3) 0.0198(3) 0.0136(3) 0.0021(2) 0.0042(2) 0.0023(2)
O1 0.0196(8) 0.0205(8) 0.0284(10) -0.0056(7) 0.0026(7) -0.0056(7)
N1 0.0147(9) 0.0147(9) 0.0168(10) 0.0001(7) 0.0027(7) -0.0014(7)
N2 0.0131(9) 0.0187(9) 0.0155(9) -0.0001(7) 0.0032(7) -0.0017(7)
N3 0.0136(9) 0.0310(11) 0.0217(11) -0.0012(9) 0.0021(8) -0.0022(8)
N4 0.0233(11) 0.0381(13) 0.0352(13) -0.0077(10) 0.0062(9) -0.0141(10)
C1 0.0146(10) 0.0206(11) 0.0150(11) 0.0014(9) 0.0022(8) 0.0015(9)
C2 0.0132(10) 0.0227(11) 0.0145(11) 0.0035(9) 0.0022(8) 0.0009(9)
C3 0.0123(10) 0.0268(12) 0.0163(11) 0.0031(10) 0.0021(8) 0.0020(9)
C4 0.0155(10) 0.0240(12) 0.0205(12) 0.0030(10) 0.0034(9) 0.0029(9)
C5 0.0164(11) 0.0328(14) 0.0294(14) 0.0029(11) 0.0066(10) 0.0048(10)
C6 0.0263(13) 0.0339(14) 0.0338(15) 0.0003(12) 0.0109(11) 0.0125(12)
C7 0.0321(13) 0.0238(12) 0.0265(14) -0.0022(11) 0.0064(11) 0.0063(11)
C8 0.0236(12) 0.0229(12) 0.0192(12) 0.0028(10) 0.0025(9) 0.0024(10)
C9 0.0156(10) 0.0216(11) 0.0154(11) 0.0037(9) 0.0018(8) 0.0032(9)
C10 0.0174(11) 0.0242(12) 0.0142(11) -0.0002(9) 0.0020(8) -0.0045(9)
C11 0.0166(11) 0.0277(12) 0.0203(12) -0.0015(10) 0.0024(9) -0.0068(10)
C12 0.0321(14) 0.0341(15) 0.0396(17) -0.0121(13) 0.0067(12) -0.0188(12)
C13 0.0334(14) 0.0266(13) 0.0261(14) -0.0065(11) 0.0072(11) -0.0085(11)
C14 0.0215(11) 0.0236(12) 0.0209(12) -0.0020(10) 0.0055(9) -0.0031(10)
C15 0.0178(11) 0.0182(11) 0.0124(11) 0.0018(9) 0.0057(8) 0.0005(9)
C16 0.0140(10) 0.0165(11) 0.0210(12) -0.0002(9) 0.0095(9) -0.0039(9)
C17 0.0112(10) 0.0218(11) 0.0188(11) -0.0011(9) 0.0052(8) -0.0020(9)
C18 0.0141(10) 0.0194(11) 0.0161(11) 0.0002(9) 0.0083(8) 0.0030(9)
C19 0.0188(11) 0.0155(10) 0.0174(11) -0.0042(9) 0.0078(9) -0.0007(9)
C20 0.0176(11) 0.0239(11) 0.0110(11) -0.0018(9) 0.0037(8) -0.0013(9)
C21 0.0242(12) 0.0245(12) 0.0154(11) 0.0047(10) 0.0049(9) 0.0019(10)
C22 0.0360(14) 0.0203(12) 0.0301(15) 0.0046(11) 0.0083(11) 0.0068(11)
C23 0.0249(13) 0.0391(16) 0.0297(15) 0.0129(12) -0.0013(11) 0.0040(12)
C24 0.0203(11) 0.0205(12) 0.0239(13) 0.0023(10) 0.0049(9) 0.0033(10)
O1S 0.069(4) 0.061(4) 0.173(7) 0.042(4) 0.064(4) 0.023(3)
N1S 0.019(12) 0.031(6) 0.032(9) 0.001(6) -0.017(7) 0.002(9)
C1S 0.053(4) 0.046(4) 0.074(6) 0.005(4) 0.024(4) 0.014(4)
C2S 0.060(4) 0.038(4) 0.066(5) 0.001(3) 0.006(4) -0.008(4)
C3S 0.043(3) 0.029(3) 0.044(4) -0.001(3) -0.001(3) 0.006(3)

loop_
_atom_type_symbol
_atom_type_description
_atom_type_scat_dispersion_real
_atom_type_scat_dispersion_imag
_atom_type_scat_source
C C 0.0033 0.0016 'International Tables Vol C Tables 4.2.6.8 and 6.1.1.4'
H H 0.0000 0.0000 'International Tables Vol C Tables 4.2.6.8 and 6.1.1.4'
Cl Cl 0.1484 0.1585 'International Tables Vol C Tables 4.2.6.8 and 6.1.1.4'
N N 0.0061 0.0033 'International Tables Vol C Tables 4.2.6.8 and 6.1.1.4'
O O 0.0106 0.0060 'International Tables Vol C Tables 4.2.6.8 and 6.1.1.4'
Ru Ru -1.2594 0.8363 'International Tables Vol C Tables 4.2.6.8 and 6.1.1.4'

loop_
_geom_angle_atom_site_label_1
_geom_angle_atom_site_label_2
_geom_angle_atom_site_label_3
_geom_angle
_geom_angle_site_symmetry_1
_geom_angle_site_symmetry_3
_geom_angle_publ_flag
N1 Ru1 Cl1 85.87(5) . . ?
N1 Ru1 N2 79.47(7) . . ?
N1 Ru1 C15 94.94(8) . . ?
N1 Ru1 C16 88.83(7) . . ?
N1 Ru1 C17 110.28(8) . . ?
N1 Ru1 C18 146.99(7) . . ?
N1 Ru1 C19 162.52(8) . . ?
N1 Ru1 C20 125.85(8) . . ?
N2 Ru1 Cl1 84.04(5) . . ?
N2 Ru1 C15 110.99(7) . . ?
N2 Ru1 C16 146.16(8) . . ?
N2 Ru1 C17 170.24(8) . . ?
N2 Ru1 C18 132.81(7) . . ?
N2 Ru1 C19 103.95(7) . . ?
N2 Ru1 C20 93.93(8) . . ?
C15 Ru1 Cl1 164.87(6) . . ?
C15 Ru1 C18 80.55(8) . . ?
C15 Ru1 C19 67.73(8) . . ?
C16 Ru1 Cl1 127.00(6) . . ?
C16 Ru1 C15 38.07(8) . . ?
C16 Ru1 C17 37.53(8) . . ?
C16 Ru1 C18 67.43(8) . . ?
C16 Ru1 C19 78.87(8) . . ?
C17 Ru1 Cl1 96.85(6) . . ?
C17 Ru1 C15 68.67(8) . . ?
C17 Ru1 C18 37.62(8) . . ?
C17 Ru1 C19 66.63(8) . . ?
C18 Ru1 Cl1 90.53(6) . . ?
C19 Ru1 Cl1 111.44(6) . . ?
C19 Ru1 C18 36.23(8) . . ?
C20 Ru1 Cl1 147.41(6) . . ?
C20 Ru1 C15 37.59(8) . . ?
C20 Ru1 C16 67.50(8) . . ?
C20 Ru1 C17 80.06(8) . . ?
C20 Ru1 C18 67.15(8) . . ?
C20 Ru1 C19 37.54(8) . . ?
O1 N1 Ru1 125.07(13) . . ?
O1 N1 C1 121.26(18) . . ?
C1 N1 Ru1 113.66(14) . . ?
C2 N2 Ru1 108.31(14) . . ?
C2 N2 C10 114.37(18) . . ?
C10 N2 Ru1 137.20(15) . . ?
C3 N3 C11 114.17(18) . . ?
C12 N4 C11 118.3(2) . . ?
N1 C1 C2 114.48(19) . . ?
N1 C1 C9 137.9(2) . . ?
C2 C1 C9 107.58(18) . . ?
N2 C2 C1 124.04(19) . . ?
N2 C2 C3 125.2(2) . . ?
C1 C2 C3 110.7(2) . . ?
N3 C3 C2 122.3(2) . . ?
N3 C3 C4 132.1(2) . . ?
C2 C3 C4 105.59(19) . . ?
C5 C4 C3 131.0(2) . . ?
C5 C4 C9 120.6(2) . . ?
C9 C4 C3 108.40(19) . . ?
C6 C5 C4 118.3(2) . . ?
C5 C6 C7 121.4(2) . . ?
C6 C7 C8 121.2(2) . . ?
C7 C8 C9 118.5(2) . . ?
C4 C9 C1 107.69(19) . . ?
C8 C9 C1 132.2(2) . . ?
C8 C9 C4 120.1(2) . . ?
N2 C10 C11 119.9(2) . . ?
N2 C10 C14 121.3(2) . . ?
C14 C10 C11 118.7(2) . . ?
N3 C11 C10 123.8(2) . . ?
N4 C11 N3 115.3(2) . . ?
N4 C11 C10 120.8(2) . . ?
N4 C12 C13 124.2(2) . . ?
C14 C13 C12 118.8(2) . . ?
C13 C14 C10 118.9(2) . . ?
C16 C15 Ru1 69.44(12) . . ?
C16 C15 C21 123.72(19) . . ?
C20 C15 Ru1 69.63(12) . . ?
C20 C15 C16 116.13(19) . . ?
C20 C15 C21 120.15(19) . . ?
C21 C15 Ru1 130.80(15) . . ?
C15 C16 Ru1 72.49(12) . . ?
C17 C16 Ru1 71.91(12) . . ?
C17 C16 C15 122.4(2) . . ?
C16 C17 Ru1 70.56(12) . . ?
C16 C17 C18 120.2(2) . . ?
C18 C17 Ru1 73.87(11) . . ?
C17 C18 Ru1 68.51(11) . . ?
C17 C18 C24 120.8(2) . . ?
C19 C18 Ru1 71.44(12) . . ?
C19 C18 C17 118.4(2) . . ?
C19 C18 C24 120.8(2) . . ?
C24 C18 Ru1 129.86(15) . . ?
C18 C19 Ru1 72.33(12) . . ?
C18 C19 C20 120.3(2) . . ?
C20 C19 Ru1 68.27(12) . . ?
C15 C20 Ru1 72.78(13) . . ?
C15 C20 C19 122.4(2) . . ?
C19 C20 Ru1 74.19(13) . . ?
C15 C21 C23 112.55(19) . . ?
C22 C21 C15 112.98(19) . . ?
C22 C21 C23 110.4(2) . . ?
C1S N1S C3S 116(4) . . ?
C2S N1S C1S 122(3) . . ?
C2S N1S C3S 120(4) . . ?
O1S C1S N1S 126(2) . . ?

loop_
_geom_bond_atom_site_label_1
_geom_bond_atom_site_label_2
_geom_bond_distance
_geom_bond_site_symmetry_2
_geom_bond_publ_flag
Ru1 Cl1 2.4031(6) . ?
Ru1 N1 2.0940(18) . ?
Ru1 N2 2.1237(17) . ?
Ru1 C15 2.212(2) . ?
Ru1 C16 2.172(2) . ?
Ru1 C17 2.189(2) . ?
Ru1 C18 2.260(2) . ?
Ru1 C19 2.249(2) . ?
Ru1 C20 2.171(2) . ?
O1 N1 1.268(2) . ?
N1 C1 1.334(3) . ?
N2 C2 1.318(3) . ?
N2 C10 1.380(3) . ?
N3 C3 1.310(3) . ?
N3 C11 1.380(3) . ?
N4 C11 1.358(3) . ?
N4 C12 1.318(3) . ?
C1 C2 1.403(3) . ?
C1 C9 1.460(3) . ?
C2 C3 1.432(3) . ?
C3 C4 1.475(3) . ?
C4 C5 1.393(3) . ?
C4 C9 1.423(3) . ?
C5 C6 1.384(4) . ?
C6 C7 1.390(4) . ?
C7 C8 1.390(3) . ?
C8 C9 1.391(3) . ?
C10 C11 1.434(3) . ?
C10 C14 1.398(3) . ?
C12 C13 1.400(4) . ?
C13 C14 1.369(3) . ?
C15 C16 1.430(3) . ?
C15 C20 1.413(3) . ?
C15 C21 1.527(3) . ?
C16 C17 1.403(3) . ?
C17 C18 1.436(3) . ?
C18 C19 1.402(3) . ?
C18 C24 1.495(3) . ?
C19 C20 1.424(3) . ?
C21 C22 1.522(3) . ?
C21 C23 1.529(3) . ?
O1S C1S 1.202(8) . ?
N1S C1S 1.45(5) . ?
N1S C2S 1.34(6) . ?
N1S C3S 1.46(5) . ?
